data_1524419
loop_
_publ_author_name
'Giuseppetti, G.'
'Mazzi, F.'
'Tadini, C.'

_publ_section_title
;
 The crystal structure of sarcolite
;
_journal_name_full
;
Tschermaks Mineralogische und Petrographische Mitteilungen (-1978)
;
_journal_page_first 1
_journal_page_last 21
_journal_volume 24
_journal_year 1977
_chemical_compound_source 'Vesuvius volcano, Bay of Naples, Italy'
_chemical_formula_sum 'C0.46 H1.88 Al4 Ca6 Cl0.04 Na1.76 O27.82 P0.25 Si6.25'
_chemical_name_mineral Sarcolite
_chemical_name_systematic
;
Na1.76 Ca6 (O H) (H2 O)0.44 (Si O4)0.25 (P O4)0.25 (C O3)0.46 Cl0.04 (Al4 Si6 
O23)
;
_space_group_IT_number 87
_symmetry_space_group_name_Hall '-I 4'
_symmetry_space_group_name_H-M 'I 4/m'
_cell_angle_alpha 90
_cell_angle_beta 90
_cell_angle_gamma 90
_cell_formula_units_Z 4
_cell_length_a 12.343
_cell_length_b 12.343
_cell_length_c 15.463
_cell_volume 2355.783
_citation_journal_id_ASTM MPMTAG
_database_code_amcsd 0015662
_exptl_crystal_density_diffrn 2.888
_cod_data_source_file Giuseppetti_MPMTAG_1977_325.cif
_cod_data_source_block C0.46H1.88Al4Ca6Cl0.04Na1.76O27.82P0.25Si6.25
_cod_database_code 1524419

loop_
_space_group_symop_operation_xyz
x,y,z
-y,x,z
-x,-y,z
y,-x,z
-x,-y,-z
y,-x,-z
x,y,-z
-y,x,-z
x+1/2,y+1/2,z+1/2
-y+1/2,x+1/2,z+1/2
-x+1/2,-y+1/2,z+1/2
y+1/2,-x+1/2,z+1/2
-x+1/2,-y+1/2,-z+1/2
y+1/2,-x+1/2,-z+1/2
x+1/2,y+1/2,-z+1/2
-y+1/2,x+1/2,-z+1/2

loop_
_atom_site_label
_atom_site_type_symbol
_atom_site_fract_x
_atom_site_fract_y
_atom_site_fract_z
_atom_site_occupancy
_atom_site_U_iso_or_equiv
Al1 Al+3 0.3755 0.1879 0.1423 1 0.0
Ca1 Ca+2 0.2696 0.4008 0 1 0.0
Ca2 Ca+2 0.0763 0.2084 0.1349 1 0.0
P1 P+5 0 0 0 0.5 0.0
O6 O-2 0.1651 0.08 0.227 1 0.0
O14 O-2 0.539 0.539 0.071 0.115 0.0
Na2 Na+1 0 0.5 0.25 0.76 0.0
Cl1 Cl-1 0.5 0.5 0 0.08 0.0
O2 O-2 0.104 0.3081 0 1 0.0
O11 O-2 -0.069 -0.022 0.08 0.125 0.0
Si1 Si+4 0.371 0.0102 0 1 0.0
O8 O-2 0.3946 0.2508 0 0.72 0.0
Na1 Na+1 0 0 0.2821 1 0.0
O3 O-2 0.3353 0.0715 0.0873 1 0.0
O12 O-2 0.093 0.045 0.058 0.25 0.0
Si3 Si+4 0 0 0 0.5 0.0
O4 O-2 0.2222 0.4885 0.1341 1 0.0
C1 C+4 0.513 0.495 0 0.23 0.0
O5 O-2 0.2782 0.2913 0.1361 1 0.0
O15 O-2 0.462 0.405 0 0.23 0.0
O1 O-2 0 0.5 0 1 0.0
O13 O-2 0.5 0.555 0.071 0.115 0.0
O9 O-2 0.038 0.118 0 0.125 0.0
O10 O-2 0.1 -0.074 0 0.125 0.0
Si2 Si+4 0.2446 0.3901 0.2017 1 0.0
O7 O-2 0.1303 0.3509 0.2444 1 0.0

loop_
_cod_related_entry_id
_cod_related_entry_database
_cod_related_entry_code
1 AMCSD 0015662
